data_4312999
loop_
_publ_author_name
'Laura B. Picraux'
'Brandon T. Weldon'
'James K. McCusker'

_publ_section_title
;
 Intramolecular Excimer Formation in a Naphthalene-Appended Dinuclear
 Iron-Oxo Complex
;
_journal_name_full 'Inorganic Chemistry'
_journal_page_first 273
_journal_page_last 282
_journal_paper_doi 10.1021/ic026054m
_journal_volume 42
_journal_year 2003
_chemical_formula_moiety C43H62Cl2F12Fe2N6O5P2
_chemical_formula_sum 'C43 H62 Cl2 F12 Fe2 N6 O5 P2'
_chemical_formula_weight 1215.53
_chemical_name_common '[Fe2(O)(O2CCH2C10H7)2(TACN-Me3)2](PF6)2'
_chemical_name_systematic
; 
(m-Oxo)bis(m-naphthylacetato)diiron di(hexafluorophosphate)
;
_space_group_IT_number 2
_symmetry_cell_setting triclinic
_symmetry_space_group_name_Hall '-P 1'
_symmetry_space_group_name_H-M 'P -1'
_atom_sites_solution_hydrogens geom
_atom_sites_solution_primary direct
_atom_sites_solution_secondary difmap
_audit_creation_method SHELXL-97
_cell_angle_alpha 101.12(7)
_cell_angle_beta 90.81(10)
_cell_angle_gamma 114.14(7)
_cell_formula_units_Z 2
_cell_length_a 12.944(16)
_cell_length_b 14.843(15)
_cell_length_c 15.23(2)
_cell_measurement_temperature 293(2)
_cell_volume 2606(6)
_computing_cell_refinement 'Bruker SMART'
_computing_data_collection 'Bruker SMART'
_computing_data_reduction 'Bruker SHELXTL'
_computing_molecular_graphics 'Bruker SHELXTL'
_computing_publication_material 'Bruker SHELXTL'
_computing_structure_refinement 'SHELXL-97 (Sheldrick, 1997)'
_computing_structure_solution 'SHELXS-97 (Sheldrick, 1990)'
_diffrn_ambient_temperature 173(2)
_diffrn_measured_fraction_theta_full 0.564
_diffrn_measured_fraction_theta_max 0.564
_diffrn_measurement_device_type 'CCD area detector'
_diffrn_measurement_method 'phi and omega scans'
_diffrn_radiation_monochromator graphite
_diffrn_radiation_source 'fine-focus sealed tube'
_diffrn_radiation_type MoK\a
_diffrn_radiation_wavelength 0.71073
_diffrn_reflns_av_R_equivalents 0.0264
_diffrn_reflns_av_sigmaI/netI 0.0308
_diffrn_reflns_limit_h_max 16
_diffrn_reflns_limit_h_min -16
_diffrn_reflns_limit_k_max 19
_diffrn_reflns_limit_k_min -7
_diffrn_reflns_limit_l_max 9
_diffrn_reflns_limit_l_min -9
_diffrn_reflns_number 7776
_diffrn_reflns_theta_full 28.91
_diffrn_reflns_theta_max 28.91
_diffrn_reflns_theta_min 1.73
_exptl_absorpt_coefficient_mu 0.813
_exptl_absorpt_correction_type none
_exptl_crystal_colour brown-red
_exptl_crystal_density_diffrn 1.549
_exptl_crystal_density_method 'not measured'
_exptl_crystal_description block
_exptl_crystal_F_000 1252
_exptl_crystal_size_max 0.45
_exptl_crystal_size_mid 0.40
_exptl_crystal_size_min 0.30
_refine_diff_density_max 0.574
_refine_diff_density_min -0.396
_refine_diff_density_rms 0.063
_refine_ls_extinction_method none
_refine_ls_goodness_of_fit_ref 0.507
_refine_ls_hydrogen_treatment mixed
_refine_ls_matrix_type full
_refine_ls_number_parameters 897
_refine_ls_number_reflns 7752
_refine_ls_number_restraints 0
_refine_ls_restrained_S_all 0.507
_refine_ls_R_factor_all 0.0580
_refine_ls_R_factor_gt 0.0425
_refine_ls_shift/su_max 0.001
_refine_ls_shift/su_mean 0.000
_refine_ls_structure_factor_coef Fsqd
_refine_ls_weighting_details 'calc w=1/[\s2(Fo2)+(0.1721P)2+26.8189P] where P=(Fo2+2Fc2)/3'
_refine_ls_weighting_scheme calc
_refine_ls_wR_factor_gt 0.1182
_refine_ls_wR_factor_ref 0.1512
_reflns_number_gt 6194
_reflns_number_total 7752
_reflns_threshold_expression >2sigma(I)
_cod_data_source_file ic026054m_s2_1.cif
_cod_data_source_block d3
_cod_depositor_comments
;
The following automatic conversions were performed:

'_symmetry_cell_setting' value 'Triclinic' changed to 'triclinic'
according to the built-in table from CIF Core dictionary named
'cif_core.dic' version 2.4.1 from 2010-06-29.

Automatic conversion script
Id: cif_fix_values 1646 2011-03-28 12:23:43Z adriana 
;
_cod_original_cell_volume 2605(6)
_cod_database_code 4312999

loop_
_symmetry_equiv_pos_as_xyz
'x, y, z'
'-x, -y, -z'

loop_
_atom_site_label
_atom_site_type_symbol
_atom_site_fract_x
_atom_site_fract_y
_atom_site_fract_z
_atom_site_U_iso_or_equiv
_atom_site_adp_type
_atom_site_occupancy
_atom_site_symmetry_multiplicity
_atom_site_calc_flag
_atom_site_refinement_flags
_atom_site_disorder_assembly
_atom_site_disorder_group
C1 C 0.9296(3) 0.5504(3) 0.3233(4) 0.0246(13) Uani 1 1 d . . .
C2 C 1.0382(4) 0.5694(3) 0.3790(4) 0.0342(15) Uani 1 1 d . . .
C3 C 1.0790(3) 0.6670(3) 0.4494(4) 0.0269(13) Uani 1 1 d . . .
C4 C 1.0128(3) 0.6735(3) 0.5213(4) 0.0366(15) Uani 1 1 d . . .
C5 C 1.0483(4) 0.7588(4) 0.5859(5) 0.0408(17) Uani 1 1 d . . .
C6 C 1.1528(4) 0.8436(3) 0.5844(4) 0.0336(15) Uani 1 1 d . . .
C7 C 1.1931(5) 0.9302(4) 0.6559(5) 0.0433(18) Uani 1 1 d . . .
C8 C 1.2955(5) 1.0094(4) 0.6538(6) 0.058(2) Uani 1 1 d . . .
C9 C 1.3597(4) 1.0058(4) 0.5807(5) 0.052(2) Uani 1 1 d . . .
C10 C 1.3218(4) 0.9225(4) 0.5113(5) 0.0423(17) Uani 1 1 d . . .
C11 C 1.2178(3) 0.8390(3) 0.5121(4) 0.0321(15) Uani 1 1 d . . .
C12 C 1.1775(3) 0.7475(3) 0.4434(4) 0.0313(15) Uani 1 1 d . . .
C13 C 0.6491(3) 0.5872(3) 0.3326(3) 0.0226(13) Uani 1 1 d . . .
C15 C 0.6506(3) 0.6820(3) 0.4845(4) 0.0267(13) Uani 1 1 d . . .
C16 C 0.6804(3) 0.6386(3) 0.5447(4) 0.0291(14) Uani 1 1 d . . .
C17 C 0.7489(3) 0.6953(3) 0.6267(4) 0.0293(14) Uani 1 1 d . . .
C18 C 0.7784(4) 0.6509(4) 0.6894(4) 0.0382(16) Uani 1 1 d . . .
C19 C 0.8420(5) 0.7081(5) 0.7671(5) 0.0505(19) Uani 1 1 d . . .
C20 C 0.8802(4) 0.8144(5) 0.7876(5) 0.0498(19) Uani 1 1 d . . .
C21 C 0.8542(4) 0.8602(4) 0.7271(4) 0.0391(16) Uani 1 1 d . . .
C22 C 0.7876(3) 0.8024(3) 0.6445(4) 0.0310(14) Uani 1 1 d . . .
C23 C 0.7569(4) 0.8469(3) 0.5825(4) 0.0366(16) Uani 1 1 d . . .
C24 C 0.6909(4) 0.7895(3) 0.5043(4) 0.0312(15) Uani 1 1 d . . .
C25 C 0.7671(4) 0.7959(3) 0.1631(4) 0.0348(16) Uani 1 1 d . . .
C26 C 0.8871(4) 0.8609(3) 0.2047(5) 0.0359(16) Uani 1 1 d . . .
C27 C 1.0474(3) 0.8177(3) 0.2325(4) 0.0339(16) Uani 1 1 d . . .
C28 C 1.0469(3) 0.7696(3) 0.1369(4) 0.0335(16) Uani 1 1 d . . .
C29 C 0.8900(3) 0.6421(3) 0.0244(4) 0.0271(14) Uani 1 1 d . . .
C30 C 0.8204(4) 0.7045(4) 0.0309(4) 0.0306(15) Uani 1 1 d . . .
C31 C 0.6334(3) 0.6294(4) 0.0830(5) 0.0353(17) Uani 1 1 d . . .
C32 C 0.9323(5) 0.8385(4) 0.3518(5) 0.0427(19) Uani 1 1 d . . .
C33 C 1.0081(4) 0.5911(3) 0.1079(5) 0.0313(16) Uani 1 1 d . . .
C34 C 0.4572(3) 0.2435(3) 0.2165(4) 0.0276(15) Uani 1 1 d . . .
C35 C 0.5058(3) 0.2718(3) 0.3122(4) 0.0253(14) Uani 1 1 d . . .
C36 C 0.6523(3) 0.2085(3) 0.2819(4) 0.0284(15) Uani 1 1 d . . .
C37 C 0.7463(3) 0.2332(3) 0.2206(4) 0.0285(14) Uani 1 1 d . . .
C38 C 0.6254(3) 0.2228(3) 0.0881(4) 0.0272(15) Uani 1 1 d . . .
C39 C 0.5510(3) 0.2779(3) 0.0781(4) 0.0237(13) Uani 1 1 d . . .
C42 C 0.8295(4) 0.3248(3) 0.1054(4) 0.0338(16) Uani 1 1 d . . .
C40 C 0.4670(3) 0.3855(3) 0.1554(5) 0.0312(16) Uani 1 1 d . . .
Fe1 Fe 0.82402(4) 0.63520(3) 0.20425(5) 0.0184(2) Uani 1 1 d . . .
Fe2 Fe 0.69888(4) 0.41436(3) 0.23317(5) 0.0185(2) Uani 1 1 d . . .
N1 N 0.7559(3) 0.6961(2) 0.1112(3) 0.0262(12) Uani 1 1 d . . .
N2 N 0.9313(3) 0.8046(2) 0.2545(3) 0.0272(12) Uani 1 1 d . . .
N3 N 0.9562(2) 0.6633(2) 0.1116(3) 0.0238(11) Uani 1 1 d . . .
N4 N 0.5268(2) 0.3217(2) 0.1670(3) 0.0198(10) Uani 1 1 d . . .
N5 N 0.6296(3) 0.2989(2) 0.3196(3) 0.0217(11) Uani 1 1 d . . .
N6 N 0.7272(2) 0.2880(2) 0.1552(3) 0.0227(11) Uani 1 1 d . . .
O1 O 0.74623(19) 0.50133(17) 0.1595(2) 0.0182(8) Uani 1 1 d . . .
O2 O 0.9262(2) 0.62531(19) 0.2988(2) 0.0275(9) Uani 1 1 d . . .
O3 O 0.8519(2) 0.46152(19) 0.3051(2) 0.0289(9) Uani 1 1 d . . .
O4 O 0.7126(2) 0.65156(18) 0.2911(2) 0.0242(9) Uani 1 1 d . . .
O5 O 0.6439(2) 0.49910(19) 0.3261(2) 0.0263(9) Uani 1 1 d . . .
C14 C 0.5779(3) 0.6200(3) 0.3979(4) 0.0297(14) Uani 1 1 d . . .
C41 C 0.6772(4) 0.3395(4) 0.4141(4) 0.0333(16) Uani 1 1 d . . .
H1 H 0.651(3) 0.565(3) 0.530(3) 0.010(9) Uiso 1 1 d . . .
H4 H 0.452(3) 0.180(3) 0.185(3) 0.008(8) Uiso 1 1 d . . .
H3 H 0.750(3) 0.172(3) 0.192(3) 0.022(10) Uiso 1 1 d . . .
H2 H 0.668(3) 0.398(3) 0.441(3) 0.022(10) Uiso 1 1 d . . .
H22 H 0.586(4) 0.156(3) 0.249(3) 0.026(11) Uiso 1 1 d . . .
H24 H 0.586(3) 0.163(3) 0.111(3) 0.026(11) Uiso 1 1 d . . .
H21 H 0.821(4) 0.282(3) 0.256(3) 0.027(11) Uiso 1 1 d . . .
H20 H 0.898(3) 0.375(3) 0.148(3) 0.017(10) Uiso 1 1 d . . .
H19 H 0.947(3) 0.523(3) 0.092(3) 0.020(10) Uiso 1 1 d . . .
H18 H 0.842(4) 0.570(3) 0.012(3) 0.027(11) Uiso 1 1 d . . .
H23 H 0.870(4) 0.776(4) 0.034(4) 0.038(13) Uiso 1 1 d . . .
H17 H 0.592(3) 0.332(3) 0.047(3) 0.010(9) Uiso 1 1 d . . .
H16 H 1.098(3) 0.888(3) 0.243(3) 0.025(11) Uiso 1 1 d . . .
H14 H 0.786(4) 0.919(3) 0.592(3) 0.031(12) Uiso 1 1 d . . .
H13 H 0.741(3) 0.831(3) 0.125(3) 0.023(11) Uiso 1 1 d . . .
H12 H 1.057(4) 0.596(3) 0.056(4) 0.028(12) Uiso 1 1 d . . .
H11 H 0.939(3) 0.653(3) -0.028(4) 0.018(10) Uiso 1 1 d . . .
H10 H 0.640(4) 0.292(4) 0.450(4) 0.036(13) Uiso 1 1 d . . .
H9 H 0.384(4) 0.238(3) 0.216(3) 0.028(11) Uiso 1 1 d . . .
H8 H 0.497(3) 0.330(3) 0.346(3) 0.026(11) Uiso 1 1 d . . .
H5 H 0.879(5) 0.930(5) 0.735(5) 0.068(19) Uiso 1 1 d . . .
H7 H 1.094(4) 0.571(3) 0.335(4) 0.037(13) Uiso 1 1 d . . .
H6 H 1.035(3) 0.802(3) 0.098(3) 0.015(10) Uiso 1 1 d . . .
Cl2 Cl 0.51342(10) -0.05209(9) 0.13927(12) 0.0502(5) Uani 1 1 d . . .
P1 P 0.19237(9) -0.01021(8) -0.01040(13) 0.0324(6) Uani 1 1 d . . .
Cl1 Cl 0.37056(12) -0.02212(12) 0.27936(13) 0.0637(5) Uani 1 1 d . . .
F3 F 0.2168(3) -0.0125(2) -0.1134(3) 0.0613(12) Uani 1 1 d . . .
F2 F 0.1688(3) -0.0101(2) 0.0917(3) 0.0654(13) Uani 1 1 d . . .
C43 C 0.3765(4) -0.0952(4) 0.1751(5) 0.0489(18) Uani 1 1 d . . .
P2 P 0.68126(10) 0.38957(9) -0.18581(13) 0.0473(6) Uani 1 1 d . . .
F9 F 0.5599(3) 0.2986(2) -0.1944(4) 0.0876(15) Uani 1 1 d . . .
F8 F 0.7155(3) 0.3662(3) -0.0952(3) 0.0815(13) Uani 1 1 d . . .
F7 F 0.6381(3) 0.4665(3) -0.1288(5) 0.133(2) Uani 1 1 d . . .
F10 F 0.8038(2) 0.4803(2) -0.1771(3) 0.0569(10) Uani 1 1 d . . .
F11 F 0.7314(3) 0.3144(2) -0.2365(3) 0.0698(12) Uani 1 1 d . . .
F12 F 0.6509(5) 0.4134(4) -0.2744(5) 0.175(4) Uani 1 1 d . . .
H25 H 0.398(4) 0.348(3) 0.121(4) 0.032(12) Uiso 1 1 d . . .
H43 H 0.628(4) 0.566(4) 0.049(4) 0.035(13) Uiso 1 1 d . . .
H42 H 0.522(4) 0.565(4) 0.410(4) 0.033(12) Uiso 1 1 d . . .
H41 H 0.846(4) 0.273(4) 0.080(4) 0.042(14) Uiso 1 1 d . . .
H40 H 1.074(4) 0.783(4) 0.270(4) 0.037(13) Uiso 1 1 d . . .
H39 H 0.756(5) 0.579(5) 0.673(4) 0.066(18) Uiso 1 1 d . . .
H38 H 0.513(5) 0.442(4) 0.123(4) 0.054(16) Uiso 1 1 d . . .
H37 H 0.487(5) 0.228(4) 0.042(4) 0.051(15) Uiso 1 1 d . . .
H36 H 1.370(4) 0.919(3) 0.463(4) 0.030(12) Uiso 1 1 d . . .
H35 H 1.119(4) 0.770(3) 0.123(4) 0.034(12) Uiso 1 1 d . . .
H34 H 0.857(4) 0.829(3) 0.364(4) 0.038(13) Uiso 1 1 d . . .
H33 H 0.934(4) 0.882(3) 0.159(4) 0.026(12) Uiso 1 1 d . . .
H32 H 0.983(4) 0.908(4) 0.372(4) 0.044(14) Uiso 1 1 d . . .
H31 H 0.714(4) 0.782(3) 0.212(4) 0.025(11) Uiso 1 1 d . . .
H30 H 0.453(4) 0.414(3) 0.209(4) 0.025(13) Uiso 1 1 d . . .
H29 H 0.770(5) 0.684(4) -0.026(5) 0.051(16) Uiso 1 1 d . . .
H28 H 0.549(4) 0.658(4) 0.368(4) 0.046(14) Uiso 1 1 d . . .
H27 H 0.467(4) 0.219(3) 0.342(4) 0.030(12) Uiso 1 1 d . . .
H26 H 1.226(4) 0.745(4) 0.397(4) 0.043(14) Uiso 1 1 d . . .
H60 H 0.602(4) 0.659(3) 0.045(4) 0.032(12) Uiso 1 1 d . . .
H59 H 0.883(4) 0.919(4) 0.245(4) 0.044(14) Uiso 1 1 d . . .
H58 H 0.674(4) 0.186(3) 0.330(4) 0.027(12) Uiso 1 1 d . . .
H57 H 0.761(5) 0.361(4) 0.418(4) 0.052(15) Uiso 1 1 d . . .
H56 H 0.938(5) 0.606(4) 0.520(4) 0.058(16) Uiso 1 1 d . . .
H55 H 0.826(3) 0.361(3) 0.067(4) 0.025(12) Uiso 1 1 d . . .
H54 H 0.596(4) 0.614(3) 0.135(4) 0.029(13) Uiso 1 1 d . . .
H53 H 1.316(4) 1.056(4) 0.707(4) 0.035(13) Uiso 1 1 d . . .
H52 H 1.016(4) 0.507(4) 0.405(4) 0.047(15) Uiso 1 1 d . . .
H51 H 0.646(4) 0.202(4) 0.034(5) 0.045(17) Uiso 1 1 d . . .
H50 H 1.432(5) 1.064(4) 0.583(4) 0.063(17) Uiso 1 1 d . . .
H49 H 1.046(4) 0.603(3) 0.166(4) 0.017(11) Uiso 1 1 d . . .
H48 H 0.953(4) 0.802(4) 0.389(4) 0.042(14) Uiso 1 1 d . . .
H47 H 1.006(5) 0.759(4) 0.633(5) 0.053(17) Uiso 1 1 d . . .
H46 H 0.670(4) 0.819(4) 0.458(4) 0.049(15) Uiso 1 1 d . . .
H45 H 0.924(5) 0.851(4) 0.845(5) 0.052(16) Uiso 1 1 d . . .
H44 H 0.353(6) -0.164(5) 0.186(5) 0.08(2) Uiso 1 1 d . . .
F5 F 0.0837(3) -0.1172(2) -0.0405(3) 0.0655(12) Uani 1 1 d . . .
F4 F 0.1147(3) 0.0459(3) -0.0218(3) 0.0752(13) Uani 1 1 d . . .
F1 F 0.2664(3) -0.0715(3) -0.0040(3) 0.0800(13) Uani 1 1 d . . .
F6 F 0.2978(3) 0.0942(3) 0.0178(3) 0.0895(15) Uani 1 1 d . . .
H61 H 1.150(5) 0.931(4) 0.707(5) 0.052(17) Uiso 1 1 d . . .
H15 H 0.859(5) 0.680(5) 0.807(5) 0.06(2) Uiso 1 1 d . . .
H62 H 0.322(6) -0.095(5) 0.133(5) 0.07(2) Uiso 1 1 d . . .

loop_
_atom_site_aniso_label
_atom_site_aniso_U_11
_atom_site_aniso_U_22
_atom_site_aniso_U_33
_atom_site_aniso_U_23
_atom_site_aniso_U_13
_atom_site_aniso_U_12
C1 0.0295(17) 0.0298(17) 0.015(4) 0.0037(18) -0.0066(18) 0.0137(14)
C2 0.031(2) 0.036(2) 0.034(5) 0.003(2) -0.011(2) 0.0152(16)
C3 0.0253(17) 0.040(2) 0.018(5) 0.012(2) -0.0058(18) 0.0134(15)
C4 0.0290(19) 0.046(2) 0.037(5) 0.017(2) 0.003(2) 0.0144(17)
C5 0.037(2) 0.060(3) 0.037(6) 0.023(3) 0.008(3) 0.026(2)
C6 0.038(2) 0.043(2) 0.025(5) 0.009(2) -0.004(2) 0.0220(18)
C7 0.056(3) 0.056(3) 0.031(6) 0.002(3) -0.002(3) 0.039(2)
C8 0.065(3) 0.042(3) 0.066(7) -0.013(3) -0.024(4) 0.033(2)
C9 0.041(2) 0.036(2) 0.075(7) 0.014(3) -0.012(3) 0.0113(19)
C10 0.039(2) 0.050(3) 0.041(6) 0.016(3) 0.005(3) 0.019(2)
C11 0.0335(19) 0.039(2) 0.028(5) 0.011(2) -0.004(2) 0.0181(16)
C12 0.0289(19) 0.049(2) 0.023(5) 0.015(2) 0.004(2) 0.0204(17)
C13 0.0226(15) 0.0284(17) 0.017(4) 0.0032(18) -0.0005(17) 0.0120(13)
C15 0.0256(17) 0.0346(19) 0.022(5) 0.005(2) 0.0122(18) 0.0143(15)
C16 0.0302(18) 0.0268(18) 0.031(5) 0.007(2) 0.010(2) 0.0115(15)
C17 0.0304(18) 0.0326(19) 0.025(5) 0.010(2) 0.013(2) 0.0119(15)
C18 0.040(2) 0.049(3) 0.030(6) 0.015(3) 0.011(2) 0.020(2)
C19 0.050(3) 0.082(4) 0.029(7) 0.025(4) 0.009(3) 0.032(3)
C20 0.039(2) 0.073(4) 0.025(6) -0.005(3) -0.001(3) 0.018(2)
C21 0.039(2) 0.043(2) 0.027(6) 0.000(2) 0.012(2) 0.0123(19)
C22 0.0296(18) 0.040(2) 0.020(5) 0.003(2) 0.010(2) 0.0125(16)
C23 0.049(2) 0.0259(19) 0.035(5) 0.009(2) 0.014(2) 0.0143(17)
C24 0.046(2) 0.033(2) 0.021(5) 0.011(2) 0.012(2) 0.0216(18)
C25 0.043(2) 0.034(2) 0.042(6) 0.023(2) 0.012(2) 0.0245(18)
C26 0.045(2) 0.0264(19) 0.045(6) 0.017(2) 0.015(3) 0.0185(17)
C27 0.0269(18) 0.0238(18) 0.044(6) 0.009(2) 0.002(2) 0.0029(14)
C28 0.0260(18) 0.031(2) 0.044(6) 0.018(2) 0.008(2) 0.0079(15)
C29 0.032(2) 0.039(2) 0.013(5) 0.014(2) 0.011(2) 0.0132(16)
C30 0.033(2) 0.049(2) 0.019(5) 0.020(2) 0.006(2) 0.0210(18)
C31 0.0258(19) 0.050(3) 0.037(6) 0.024(3) 0.000(2) 0.0172(17)
C32 0.054(3) 0.030(2) 0.033(7) 0.000(3) 0.001(3) 0.009(2)
C33 0.0279(19) 0.037(2) 0.036(6) 0.014(2) 0.011(2) 0.0176(16)
C34 0.0211(17) 0.0313(19) 0.028(5) 0.011(2) 0.0032(19) 0.0066(14)
C35 0.0285(18) 0.0302(19) 0.019(5) 0.014(2) 0.010(2) 0.0105(15)
C36 0.0341(19) 0.0236(17) 0.031(5) 0.011(2) 0.002(2) 0.0138(15)
C37 0.036(2) 0.0222(16) 0.033(5) 0.0108(18) 0.002(2) 0.0158(15)
C38 0.0334(19) 0.0216(17) 0.023(5) 0.0023(19) 0.005(2) 0.0086(14)
C39 0.0289(18) 0.0277(18) 0.007(5) 0.0057(19) 0.0011(19) 0.0039(15)
C42 0.035(2) 0.032(2) 0.043(6) 0.012(2) 0.018(2) 0.0191(17)
C40 0.0258(18) 0.041(2) 0.032(6) 0.012(2) 0.001(2) 0.0180(17)
Fe1 0.0199(2) 0.0197(2) 0.0174(7) 0.0073(2) 0.0014(2) 0.00887(18)
Fe2 0.0190(2) 0.0192(2) 0.0180(7) 0.0059(2) 0.0006(2) 0.00801(17)
N1 0.0272(15) 0.0361(16) 0.023(4) 0.0159(17) 0.0062(16) 0.0167(13)
N2 0.0353(16) 0.0232(14) 0.022(4) 0.0072(18) 0.0036(16) 0.0104(12)
N3 0.0241(14) 0.0253(14) 0.022(4) 0.0099(15) 0.0060(15) 0.0086(11)
N4 0.0228(13) 0.0274(14) 0.008(4) 0.0083(15) 0.0039(14) 0.0077(11)
N5 0.0288(15) 0.0268(15) 0.012(4) 0.0067(16) 0.0029(16) 0.0129(12)
N6 0.0256(14) 0.0242(14) 0.021(4) 0.0087(15) 0.0081(15) 0.0113(11)
O1 0.0213(11) 0.0224(11) 0.011(3) 0.0058(11) 0.0007(11) 0.0086(9)
O2 0.0306(13) 0.0269(12) 0.024(3) 0.0104(13) -0.0086(13) 0.0097(10)
O3 0.0284(12) 0.0262(12) 0.030(3) 0.0123(13) -0.0079(13) 0.0072(10)
O4 0.0326(13) 0.0264(12) 0.017(3) 0.0082(13) 0.0091(13) 0.0143(10)
O5 0.0366(14) 0.0288(13) 0.017(3) 0.0079(13) 0.0084(13) 0.0162(11)
C14 0.0285(18) 0.038(2) 0.026(5) 0.008(2) 0.0072(19) 0.0163(17)
C41 0.050(3) 0.038(2) 0.017(6) 0.015(2) 0.003(3) 0.019(2)
Cl2 0.0449(6) 0.0432(6) 0.0497(15) 0.0046(6) 0.0066(6) 0.0081(5)
P1 0.0332(5) 0.0268(5) 0.040(2) 0.0103(5) 0.0066(6) 0.0143(4)
Cl1 0.0521(7) 0.0696(9) 0.0536(17) 0.0096(8) 0.0135(7) 0.0113(6)
F3 0.100(3) 0.0580(18) 0.043(4) 0.0242(18) 0.033(2) 0.0427(18)
F2 0.114(3) 0.0466(16) 0.034(4) 0.0147(17) 0.031(2) 0.0290(18)
C43 0.039(2) 0.045(3) 0.048(6) 0.013(3) -0.001(3) 0.002(2)
P2 0.0355(6) 0.0373(6) 0.0738(19) 0.0144(7) 0.0021(6) 0.0191(5)
F9 0.0390(15) 0.0537(18) 0.164(5) 0.027(2) 0.004(2) 0.0119(14)
F8 0.090(3) 0.113(3) 0.051(4) 0.044(3) 0.017(2) 0.039(2)
F7 0.064(2) 0.075(3) 0.256(8) -0.017(3) 0.024(3) 0.048(2)
F10 0.0471(15) 0.0445(15) 0.075(3) 0.0150(16) -0.0012(16) 0.0144(12)
F11 0.078(2) 0.0502(17) 0.074(4) 0.0030(18) 0.032(2) 0.0241(16)
F12 0.150(4) 0.098(3) 0.218(8) 0.102(4) -0.138(5) -0.030(3)
F5 0.0618(18) 0.0479(16) 0.064(4) 0.0216(17) -0.0125(18) -0.0034(14)
F4 0.073(2) 0.081(2) 0.116(4) 0.062(2) 0.042(2) 0.0573(19)
F1 0.093(3) 0.100(3) 0.085(4) 0.021(2) 0.002(2) 0.076(2)
F6 0.070(2) 0.060(2) 0.078(4) 0.002(2) -0.002(2) -0.0261(17)

loop_
_atom_type_symbol
_atom_type_description
_atom_type_scat_dispersion_real
_atom_type_scat_dispersion_imag
_atom_type_scat_source
C C 0.0033 0.0016 'International Tables Vol C Tables 4.2.6.8 and 6.1.1.4'
H H 0.0000 0.0000 'International Tables Vol C Tables 4.2.6.8 and 6.1.1.4'
N N 0.0061 0.0033 'International Tables Vol C Tables 4.2.6.8 and 6.1.1.4'
O O 0.0106 0.0060 'International Tables Vol C Tables 4.2.6.8 and 6.1.1.4'
F F 0.0171 0.0103 'International Tables Vol C Tables 4.2.6.8 and 6.1.1.4'
P P 0.1023 0.0942 'International Tables Vol C Tables 4.2.6.8 and 6.1.1.4'
Cl Cl 0.1484 0.1585 'International Tables Vol C Tables 4.2.6.8 and 6.1.1.4'
Fe Fe 0.3463 0.8444 'International Tables Vol C Tables 4.2.6.8 and 6.1.1.4'

loop_
_geom_angle_atom_site_label_1
_geom_angle_atom_site_label_2
_geom_angle_atom_site_label_3
_geom_angle
_geom_angle_site_symmetry_1
_geom_angle_site_symmetry_3
_geom_angle_publ_flag
O2 C1 O3 125.8(4) . . ?
O2 C1 C2 116.5(3) . . ?
O3 C1 C2 117.8(4) . . ?
C3 C2 C1 111.5(3) . . ?
C12 C3 C4 120.5(5) . . ?
C12 C3 C2 120.7(5) . . ?
C4 C3 C2 118.7(4) . . ?
C5 C4 C3 120.0(4) . . ?
C4 C5 C6 121.5(6) . . ?
C11 C6 C7 120.0(5) . . ?
C11 C6 C5 119.0(5) . . ?
C7 C6 C5 120.9(6) . . ?
C8 C7 C6 119.6(6) . . ?
C7 C8 C9 120.5(6) . . ?
C10 C9 C8 120.4(5) . . ?
C9 C10 C11 120.6(6) . . ?
C6 C11 C10 118.9(5) . . ?
C6 C11 C12 118.5(4) . . ?
C10 C11 C12 122.6(5) . . ?
C3 C12 C11 120.4(5) . . ?
O4 C13 O5 125.0(4) . . ?
O4 C13 C14 117.1(3) . . ?
O5 C13 C14 117.9(4) . . ?
C16 C15 C24 118.4(5) . . ?
C16 C15 C14 121.6(4) . . ?
C24 C15 C14 120.0(5) . . ?
C15 C16 C17 122.7(4) . . ?
C18 C17 C16 122.8(4) . . ?
C18 C17 C22 119.6(5) . . ?
C16 C17 C22 117.6(5) . . ?
C19 C18 C17 120.5(5) . . ?
C18 C19 C20 121.3(7) . . ?
C21 C20 C19 119.5(6) . . ?
C20 C21 C22 120.7(5) . . ?
C23 C22 C21 122.0(4) . . ?
C23 C22 C17 119.7(5) . . ?
C21 C22 C17 118.3(5) . . ?
C24 C23 C22 120.9(4) . . ?
C23 C24 C15 120.8(5) . . ?
N1 C25 C26 111.3(3) . . ?
N2 C26 C25 111.2(3) . . ?
N2 C27 C28 111.6(4) . . ?
C27 C28 N3 111.7(4) . . ?
N3 C29 C30 110.4(4) . . ?
N1 C30 C29 111.4(4) . . ?
C35 C34 N4 110.4(3) . . ?
N5 C35 C34 111.4(4) . . ?
N5 C36 C37 111.7(3) . . ?
N6 C37 C36 110.8(3) . . ?
N6 C38 C39 110.7(3) . . ?
N4 C39 C38 111.2(4) . . ?
O1 Fe1 O2 97.02(15) . . ?
O1 Fe1 O4 97.25(14) . . ?
O2 Fe1 O4 93.98(18) . . ?
O1 Fe1 N1 100.88(17) . . ?
O2 Fe1 N1 161.27(12) . . ?
O4 Fe1 N1 89.23(17) . . ?
O1 Fe1 N3 97.52(15) . . ?
O2 Fe1 N3 91.53(18) . . ?
O4 Fe1 N3 163.48(11) . . ?
N1 Fe1 N3 80.75(17) . . ?
O1 Fe1 N2 176.17(14) . . ?
O2 Fe1 N2 82.81(16) . . ?
O4 Fe1 N2 86.58(16) . . ?
N1 Fe1 N2 78.96(18) . . ?
N3 Fe1 N2 78.67(16) . . ?
O1 Fe2 O3 96.78(15) . . ?
O1 Fe2 O5 96.94(16) . . ?
O3 Fe2 O5 93.89(17) . . ?
O1 Fe2 N4 98.24(16) . . ?
O3 Fe2 N4 162.99(12) . . ?
O5 Fe2 N4 92.18(17) . . ?
O1 Fe2 N6 99.99(17) . . ?
O3 Fe2 N6 88.55(16) . . ?
O5 Fe2 N6 162.50(13) . . ?
N4 Fe2 N6 81.04(16) . . ?
O1 Fe2 N5 176.41(12) . . ?
O3 Fe2 N5 86.62(15) . . ?
O5 Fe2 N5 83.95(16) . . ?
N4 Fe2 N5 78.24(16) . . ?
N6 Fe2 N5 78.89(17) . . ?
C30 N1 C25 112.6(4) . . ?
C30 N1 C31 109.8(5) . . ?
C25 N1 C31 109.1(4) . . ?
C30 N1 Fe1 109.9(3) . . ?
C25 N1 Fe1 105.3(3) . . ?
C31 N1 Fe1 110.1(3) . . ?
C32 N2 C27 110.0(4) . . ?
C32 N2 C26 110.0(4) . . ?
C27 N2 C26 111.6(4) . . ?
C32 N2 Fe1 112.7(3) . . ?
C27 N2 Fe1 103.5(3) . . ?
C26 N2 Fe1 109.0(3) . . ?
C33 N3 C29 109.3(4) . . ?
C33 N3 C28 109.8(3) . . ?
C29 N3 C28 112.7(4) . . ?
C33 N3 Fe1 110.7(3) . . ?
C29 N3 Fe1 102.1(3) . . ?
C28 N3 Fe1 112.0(3) . . ?
C40 N4 C39 109.6(4) . . ?
C40 N4 C34 109.2(3) . . ?
C39 N4 C34 113.1(3) . . ?
C40 N4 Fe2 110.8(3) . . ?
C39 N4 Fe2 101.1(2) . . ?
C34 N4 Fe2 112.8(3) . . ?
C41 N5 C35 109.8(4) . . ?
C41 N5 C36 110.0(4) . . ?
C35 N5 C36 110.7(3) . . ?
C41 N5 Fe2 112.9(3) . . ?
C35 N5 Fe2 103.8(3) . . ?
C36 N5 Fe2 109.5(3) . . ?
C37 N6 C42 109.3(3) . . ?
C37 N6 C38 112.4(3) . . ?
C42 N6 C38 108.4(4) . . ?
C37 N6 Fe2 106.5(3) . . ?
C42 N6 Fe2 111.1(2) . . ?
C38 N6 Fe2 109.1(2) . . ?
Fe2 O1 Fe1 120.8(2) . . ?
C1 O2 Fe1 131.6(3) . . ?
C1 O3 Fe2 126.4(3) . . ?
C13 O4 Fe1 127.3(2) . . ?
C13 O5 Fe2 131.2(3) . . ?
C15 C14 C13 109.4(3) . . ?
F6 P1 F4 89.8(3) . . ?
F6 P1 F1 92.8(3) . . ?
F4 P1 F1 176.6(3) . . ?
F6 P1 F2 91.1(3) . . ?
F4 P1 F2 91.9(2) . . ?
F1 P1 F2 90.1(2) . . ?
F6 P1 F3 89.4(3) . . ?
F4 P1 F3 89.2(2) . . ?
F1 P1 F3 88.7(2) . . ?
F2 P1 F3 178.74(17) . . ?
F6 P1 F5 179.3(3) . . ?
F4 P1 F5 89.8(2) . . ?
F1 P1 F5 87.5(2) . . ?
F2 P1 F5 89.5(2) . . ?
F3 P1 F5 90.0(2) . . ?
Cl2 C43 Cl1 112.7(3) . . ?
F12 P2 F9 91.1(3) . . ?
F12 P2 F8 178.6(3) . . ?
F9 P2 F8 90.1(3) . . ?
F12 P2 F7 91.2(4) . . ?
F9 P2 F7 91.8(2) . . ?
F8 P2 F7 89.4(3) . . ?
F12 P2 F10 89.2(3) . . ?
F9 P2 F10 179.45(18) . . ?
F8 P2 F10 89.6(2) . . ?
F7 P2 F10 88.7(2) . . ?
F12 P2 F11 92.6(4) . . ?
F9 P2 F11 90.4(2) . . ?
F8 P2 F11 86.8(3) . . ?
F7 P2 F11 175.6(3) . . ?
F10 P2 F11 89.2(2) . . ?

loop_
_geom_bond_atom_site_label_1
_geom_bond_atom_site_label_2
_geom_bond_distance
_geom_bond_site_symmetry_2
_geom_bond_publ_flag
C1 O2 1.255(5) . ?
C1 O3 1.263(5) . ?
C1 C2 1.524(6) . ?
C2 C3 1.511(7) . ?
C3 C12 1.364(6) . ?
C3 C4 1.413(8) . ?
C4 C5 1.346(8) . ?
C5 C6 1.426(7) . ?
C6 C11 1.403(8) . ?
C6 C7 1.416(8) . ?
C7 C8 1.372(9) . ?
C8 C9 1.404(10) . ?
C9 C10 1.369(9) . ?
C10 C11 1.410(6) . ?
C11 C12 1.439(7) . ?
C13 O4 1.262(5) . ?
C13 O5 1.266(4) . ?
C13 C14 1.510(6) . ?
C15 C16 1.352(7) . ?
C15 C24 1.428(6) . ?
C15 C14 1.503(8) . ?
C16 C17 1.417(8) . ?
C17 C18 1.388(8) . ?
C17 C22 1.424(6) . ?
C18 C19 1.346(9) . ?
C19 C20 1.413(9) . ?
C20 C21 1.357(9) . ?
C21 C22 1.418(8) . ?
C22 C23 1.389(8) . ?
C23 C24 1.363(8) . ?
C25 N1 1.487(6) . ?
C25 C26 1.501(7) . ?
C26 N2 1.491(6) . ?
C27 N2 1.485(6) . ?
C27 C28 1.492(8) . ?
C28 N3 1.501(5) . ?
C29 N3 1.476(7) . ?
C29 C30 1.527(6) . ?
C30 N1 1.486(7) . ?
C31 N1 1.487(5) . ?
C32 N2 1.468(8) . ?
C33 N3 1.474(5) . ?
C34 C35 1.490(8) . ?
C34 N4 1.493(6) . ?
C35 N5 1.481(5) . ?
C36 N5 1.500(5) . ?
C36 C37 1.512(7) . ?
C37 N6 1.478(6) . ?
C38 N6 1.502(6) . ?
C38 C39 1.520(6) . ?
C39 N4 1.481(7) . ?
C42 N6 1.490(6) . ?
C40 N4 1.478(5) . ?
Fe1 O1 1.802(3) . ?
Fe1 O2 2.007(4) . ?
Fe1 O4 2.027(4) . ?
Fe1 N1 2.171(4) . ?
Fe1 N3 2.191(5) . ?
Fe1 N2 2.282(4) . ?
Fe2 O1 1.798(4) . ?
Fe2 O3 2.030(4) . ?
Fe2 O5 2.041(4) . ?
Fe2 N4 2.183(4) . ?
Fe2 N6 2.186(4) . ?
Fe2 N5 2.263(5) . ?
N5 C41 1.466(7) . ?
Cl2 C43 1.756(6) . ?
P1 F6 1.564(4) . ?
P1 F4 1.572(3) . ?
P1 F1 1.580(3) . ?
P1 F2 1.588(5) . ?
P1 F3 1.602(5) . ?
P1 F5 1.608(4) . ?
Cl1 C43 1.764(7) . ?
P2 F12 1.544(6) . ?
P2 F9 1.581(4) . ?
P2 F8 1.585(5) . ?
P2 F7 1.588(4) . ?
P2 F10 1.589(4) . ?
P2 F11 1.592(4) . ?

loop_
_geom_torsion_atom_site_label_1
_geom_torsion_atom_site_label_2
_geom_torsion_atom_site_label_3
_geom_torsion_atom_site_label_4
_geom_torsion
_geom_torsion_site_symmetry_1
_geom_torsion_site_symmetry_2
_geom_torsion_site_symmetry_3
_geom_torsion_site_symmetry_4
_geom_torsion_publ_flag
O2 C1 C2 C3 42.8(7) . . . . ?
O3 C1 C2 C3 -137.9(5) . . . . ?
C1 C2 C3 C12 -112.1(5) . . . . ?
C1 C2 C3 C4 67.6(6) . . . . ?
C12 C3 C4 C5 -1.7(7) . . . . ?
C2 C3 C4 C5 178.6(4) . . . . ?
C3 C4 C5 C6 -0.6(8) . . . . ?
C4 C5 C6 C11 2.2(7) . . . . ?
C4 C5 C6 C7 -175.5(5) . . . . ?
C11 C6 C7 C8 0.3(7) . . . . ?
C5 C6 C7 C8 178.1(5) . . . . ?
C6 C7 C8 C9 0.9(8) . . . . ?
C7 C8 C9 C10 -1.2(9) . . . . ?
C8 C9 C10 C11 0.1(8) . . . . ?
C7 C6 C11 C10 -1.3(7) . . . . ?
C5 C6 C11 C10 -179.1(4) . . . . ?
C7 C6 C11 C12 176.2(4) . . . . ?
C5 C6 C11 C12 -1.6(6) . . . . ?
C9 C10 C11 C6 1.1(7) . . . . ?
C9 C10 C11 C12 -176.3(5) . . . . ?
C4 C3 C12 C11 2.3(7) . . . . ?
C2 C3 C12 C11 -178.0(4) . . . . ?
C6 C11 C12 C3 -0.6(7) . . . . ?
C10 C11 C12 C3 176.8(4) . . . . ?
C24 C15 C16 C17 0.7(6) . . . . ?
C14 C15 C16 C17 179.9(4) . . . . ?
C15 C16 C17 C18 179.0(4) . . . . ?
C15 C16 C17 C22 -0.6(6) . . . . ?
C16 C17 C18 C19 -178.8(5) . . . . ?
C22 C17 C18 C19 0.8(7) . . . . ?
C17 C18 C19 C20 0.3(9) . . . . ?
C18 C19 C20 C21 -1.2(9) . . . . ?
C19 C20 C21 C22 1.1(8) . . . . ?
C20 C21 C22 C23 178.1(5) . . . . ?
C20 C21 C22 C17 0.0(7) . . . . ?
C18 C17 C22 C23 -179.1(4) . . . . ?
C16 C17 C22 C23 0.5(6) . . . . ?
C18 C17 C22 C21 -1.0(6) . . . . ?
C16 C17 C22 C21 178.7(4) . . . . ?
C21 C22 C23 C24 -178.7(5) . . . . ?
C17 C22 C23 C24 -0.6(7) . . . . ?
C22 C23 C24 C15 0.7(7) . . . . ?
C16 C15 C24 C23 -0.7(7) . . . . ?
C14 C15 C24 C23 -180.0(4) . . . . ?
N1 C25 C26 N2 -49.9(7) . . . . ?
N2 C27 C28 N3 -48.8(5) . . . . ?
N3 C29 C30 N1 -49.0(5) . . . . ?
N4 C34 C35 N5 -49.8(4) . . . . ?
N5 C36 C37 N6 -48.2(5) . . . . ?
N6 C38 C39 N4 -49.6(5) . . . . ?
C29 C30 N1 C25 133.1(4) . . . . ?
C29 C30 N1 C31 -105.1(4) . . . . ?
C29 C30 N1 Fe1 16.1(4) . . . . ?
C26 C25 N1 C30 -66.2(6) . . . . ?
C26 C25 N1 C31 171.6(5) . . . . ?
C26 C25 N1 Fe1 53.5(5) . . . . ?
O1 Fe1 N1 C30 -85.7(3) . . . . ?
O2 Fe1 N1 C30 76.9(6) . . . . ?
O4 Fe1 N1 C30 177.0(3) . . . . ?
N3 Fe1 N1 C30 10.2(3) . . . . ?
N2 Fe1 N1 C30 90.4(3) . . . . ?
O1 Fe1 N1 C25 152.8(3) . . . . ?
O2 Fe1 N1 C25 -44.6(6) . . . . ?
O4 Fe1 N1 C25 55.6(3) . . . . ?
N3 Fe1 N1 C25 -111.3(3) . . . . ?
N2 Fe1 N1 C25 -31.1(3) . . . . ?
O1 Fe1 N1 C31 35.3(4) . . . . ?
O2 Fe1 N1 C31 -162.1(4) . . . . ?
O4 Fe1 N1 C31 -61.9(4) . . . . ?
N3 Fe1 N1 C31 131.3(4) . . . . ?
N2 Fe1 N1 C31 -148.6(4) . . . . ?
C28 C27 N2 C32 171.1(4) . . . . ?
C28 C27 N2 C26 -66.6(5) . . . . ?
C28 C27 N2 Fe1 50.4(4) . . . . ?
C25 C26 N2 C32 -104.3(5) . . . . ?
C25 C26 N2 C27 133.4(5) . . . . ?
C25 C26 N2 Fe1 19.7(5) . . . . ?
O1 Fe1 N2 C32 -143(2) . . . . ?
O2 Fe1 N2 C32 -55.3(3) . . . . ?
O4 Fe1 N2 C32 39.2(3) . . . . ?
N1 Fe1 N2 C32 129.0(3) . . . . ?
N3 Fe1 N2 C32 -148.3(3) . . . . ?
O1 Fe1 N2 C27 -24(2) . . . . ?
O2 Fe1 N2 C27 63.4(4) . . . . ?
O4 Fe1 N2 C27 157.9(3) . . . . ?
N1 Fe1 N2 C27 -112.2(4) . . . . ?
N3 Fe1 N2 C27 -29.6(3) . . . . ?
O1 Fe1 N2 C26 95(2) . . . . ?
O2 Fe1 N2 C26 -177.7(4) . . . . ?
O4 Fe1 N2 C26 -83.2(4) . . . . ?
N1 Fe1 N2 C26 6.6(3) . . . . ?
N3 Fe1 N2 C26 89.3(4) . . . . ?
C30 C29 N3 C33 171.2(3) . . . . ?
C30 C29 N3 C28 -66.5(5) . . . . ?
C30 C29 N3 Fe1 53.8(4) . . . . ?
C27 C28 N3 C33 -104.1(5) . . . . ?
C27 C28 N3 C29 133.8(4) . . . . ?
C27 C28 N3 Fe1 19.4(5) . . . . ?
O1 Fe1 N3 C33 -50.6(3) . . . . ?
O2 Fe1 N3 C33 46.7(3) . . . . ?
O4 Fe1 N3 C33 156.2(5) . . . . ?
N1 Fe1 N3 C33 -150.5(3) . . . . ?
N2 Fe1 N3 C33 129.0(3) . . . . ?
O1 Fe1 N3 C29 65.7(2) . . . . ?
O2 Fe1 N3 C29 163.0(2) . . . . ?
O4 Fe1 N3 C29 -87.5(5) . . . . ?
N1 Fe1 N3 C29 -34.2(2) . . . . ?
N2 Fe1 N3 C29 -114.7(3) . . . . ?
O1 Fe1 N3 C28 -173.5(3) . . . . ?
O2 Fe1 N3 C28 -76.2(3) . . . . ?
O4 Fe1 N3 C28 33.3(6) . . . . ?
N1 Fe1 N3 C28 86.6(3) . . . . ?
N2 Fe1 N3 C28 6.1(3) . . . . ?
C38 C39 N4 C40 172.8(3) . . . . ?
C38 C39 N4 C34 -65.1(4) . . . . ?
C38 C39 N4 Fe2 55.8(3) . . . . ?
C35 C34 N4 C40 -103.0(4) . . . . ?
C35 C34 N4 C39 134.7(4) . . . . ?
C35 C34 N4 Fe2 20.8(4) . . . . ?
O1 Fe2 N4 C40 -52.7(4) . . . . ?
O3 Fe2 N4 C40 155.6(5) . . . . ?
O5 Fe2 N4 C40 44.7(4) . . . . ?
N6 Fe2 N4 C40 -151.5(4) . . . . ?
N5 Fe2 N4 C40 128.0(4) . . . . ?
O1 Fe2 N4 C39 63.5(3) . . . . ?
O3 Fe2 N4 C39 -88.3(6) . . . . ?
O5 Fe2 N4 C39 160.8(2) . . . . ?
N6 Fe2 N4 C39 -35.4(3) . . . . ?
N5 Fe2 N4 C39 -115.8(3) . . . . ?
O1 Fe2 N4 C34 -175.5(3) . . . . ?
O3 Fe2 N4 C34 32.7(6) . . . . ?
O5 Fe2 N4 C34 -78.2(3) . . . . ?
N6 Fe2 N4 C34 85.6(3) . . . . ?
N5 Fe2 N4 C34 5.2(3) . . . . ?
C34 C35 N5 C41 172.3(3) . . . . ?
C34 C35 N5 C36 -66.1(5) . . . . ?
C34 C35 N5 Fe2 51.3(3) . . . . ?
C37 C36 N5 C41 -104.9(5) . . . . ?
C37 C36 N5 C35 133.6(4) . . . . ?
C37 C36 N5 Fe2 19.7(5) . . . . ?
O1 Fe2 N5 C41 -159.2(18) . . . . ?
O3 Fe2 N5 C41 39.5(3) . . . . ?
O5 Fe2 N5 C41 -54.8(3) . . . . ?
N4 Fe2 N5 C41 -148.3(3) . . . . ?
N6 Fe2 N5 C41 128.7(3) . . . . ?
O1 Fe2 N5 C35 -40(2) . . . . ?
O3 Fe2 N5 C35 158.4(3) . . . . ?
O5 Fe2 N5 C35 64.1(3) . . . . ?
N4 Fe2 N5 C35 -29.4(3) . . . . ?
N6 Fe2 N5 C35 -112.4(3) . . . . ?
O1 Fe2 N5 C36 77.9(19) . . . . ?
O3 Fe2 N5 C36 -83.4(3) . . . . ?
O5 Fe2 N5 C36 -177.6(3) . . . . ?
N4 Fe2 N5 C36 88.8(3) . . . . ?
N6 Fe2 N5 C36 5.8(3) . . . . ?
C36 C37 N6 C42 171.4(4) . . . . ?
C36 C37 N6 C38 -68.1(5) . . . . ?
C36 C37 N6 Fe2 51.4(4) . . . . ?
C39 C38 N6 C37 132.9(4) . . . . ?
C39 C38 N6 C42 -106.2(4) . . . . ?
C39 C38 N6 Fe2 14.9(5) . . . . ?
O1 Fe2 N6 C37 153.3(2) . . . . ?
O3 Fe2 N6 C37 56.6(2) . . . . ?
O5 Fe2 N6 C37 -41.7(5) . . . . ?
N4 Fe2 N6 C37 -109.9(3) . . . . ?
N5 Fe2 N6 C37 -30.2(2) . . . . ?
O1 Fe2 N6 C42 34.4(3) . . . . ?
O3 Fe2 N6 C42 -62.3(4) . . . . ?
O5 Fe2 N6 C42 -160.6(4) . . . . ?
N4 Fe2 N6 C42 131.2(4) . . . . ?
N5 Fe2 N6 C42 -149.1(3) . . . . ?
O1 Fe2 N6 C38 -85.1(3) . . . . ?
O3 Fe2 N6 C38 178.2(3) . . . . ?
O5 Fe2 N6 C38 79.9(6) . . . . ?
N4 Fe2 N6 C38 11.7(3) . . . . ?
N5 Fe2 N6 C38 91.4(3) . . . . ?
O3 Fe2 O1 Fe1 -52.30(18) . . . . ?
O5 Fe2 O1 Fe1 42.47(17) . . . . ?
N4 Fe2 O1 Fe1 135.70(16) . . . . ?
N6 Fe2 O1 Fe1 -142.02(16) . . . . ?
N5 Fe2 O1 Fe1 146.5(18) . . . . ?
O2 Fe1 O1 Fe2 42.68(18) . . . . ?
O4 Fe1 O1 Fe2 -52.26(18) . . . . ?
N1 Fe1 O1 Fe2 -142.87(16) . . . . ?
N3 Fe1 O1 Fe2 135.16(17) . . . . ?
N2 Fe1 O1 Fe2 130(2) . . . . ?
O3 C1 O2 Fe1 -15.5(8) . . . . ?
C2 C1 O2 Fe1 163.7(4) . . . . ?
O1 Fe1 O2 C1 -4.5(4) . . . . ?
O4 Fe1 O2 C1 93.3(4) . . . . ?
N1 Fe1 O2 C1 -167.3(4) . . . . ?
N3 Fe1 O2 C1 -102.3(4) . . . . ?
N2 Fe1 O2 C1 179.3(4) . . . . ?
O2 C1 O3 Fe2 -1.2(7) . . . . ?
C2 C1 O3 Fe2 179.7(4) . . . . ?
O1 Fe2 O3 C1 32.1(4) . . . . ?
O5 Fe2 O3 C1 -65.3(4) . . . . ?
N4 Fe2 O3 C1 -176.0(5) . . . . ?
N6 Fe2 O3 C1 132.0(4) . . . . ?
N5 Fe2 O3 C1 -149.0(4) . . . . ?
O5 C13 O4 Fe1 -0.5(6) . . . . ?
C14 C13 O4 Fe1 176.7(3) . . . . ?
O1 Fe1 O4 C13 31.8(4) . . . . ?
O2 Fe1 O4 C13 -65.8(4) . . . . ?
N1 Fe1 O4 C13 132.7(4) . . . . ?
N3 Fe1 O4 C13 -175.0(4) . . . . ?
N2 Fe1 O4 C13 -148.3(4) . . . . ?
O4 C13 O5 Fe2 -15.9(6) . . . . ?
C14 C13 O5 Fe2 166.9(3) . . . . ?
O1 Fe2 O5 C13 -4.4(3) . . . . ?
O3 Fe2 O5 C13 93.0(4) . . . . ?
N4 Fe2 O5 C13 -102.9(4) . . . . ?
N6 Fe2 O5 C13 -169.5(4) . . . . ?
N5 Fe2 O5 C13 179.1(3) . . . . ?
C16 C15 C14 C13 -76.3(5) . . . . ?
C24 C15 C14 C13 103.0(4) . . . . ?
O4 C13 C14 C15 -79.5(5) . . . . ?
O5 C13 C14 C15 98.0(5) . . . . ?
